data_7030318
loop_
_publ_author_name
'Conde-Guadano, Susana'
'Hanton, Martin'
'Tooze, Robert P.'
'Danopoulos, Andreas A.'
'Braunstein, Pierre'

_publ_section_title
;
 Amidine- and amidinate-functionalised N-heterocyclic carbene complexes of
 silver and chromium.
;
_journal_issue 40
_journal_name_full 'Dalton transactions (Cambridge, England : 2003)'
_journal_page_first 12558
_journal_page_last 12567
_journal_paper_doi 10.1039/c2dt31619f
_journal_volume 41
_journal_year 2012
_chemical_formula_moiety C46H66N4Cl1Cr1O1
_chemical_formula_sum 'C46 H66 Cl Cr N4 O'
_chemical_formula_weight 778.48
_chemical_name_systematic
;
?
;
_space_group_IT_number 19
_symmetry_cell_setting orthorhombic
_symmetry_space_group_name_Hall 'P 2ac 2ab'
_symmetry_space_group_name_H-M 'P 21 21 21'
_atom_sites_solution_hydrogens geom
_atom_sites_solution_primary direct
_atom_sites_solution_secondary difmap
_audit_creation_method SHELXL-97
_cell_angle_alpha 90.00
_cell_angle_beta 90.00
_cell_angle_gamma 90.00
_cell_formula_units_Z 4
_cell_length_a 14.4973(4)
_cell_length_b 16.0212(4)
_cell_length_c 18.7006(4)
_cell_measurement_reflns_used 78790
_cell_measurement_temperature 120(2)
_cell_measurement_theta_max 27.48
_cell_measurement_theta_min 2.91
_cell_volume 4343.48(19)
_computing_cell_refinement
;
'DENZO (Otwinowski & Minor, 1997) & COLLECT (Hooft, R.W.W., 1998)'
;
_computing_data_collection 'COLLECT (Hooft, R.W.W., 1998)'
_computing_data_reduction
;
'DENZO (Otwinowski & Minor, 1997) & COLLECT (Hooft, R.W.W., 1998)'
;
_computing_molecular_graphics 'ORTEP-3 Farrugia 1997'
_computing_publication_material 'WinGX Farrugia 1997'
_computing_structure_refinement 'SHELXL-97 (Sheldrick, 1997)'
_computing_structure_solution 'SHELXS-97 (Sheldrick, 1997)'
_diffrn_ambient_temperature 120(2)
_diffrn_detector_area_resol_mean '4096x4096pixels / 62x62mm'
_diffrn_measured_fraction_theta_full 0.992
_diffrn_measured_fraction_theta_max 0.983
_diffrn_measurement_device_type
;
'Bruker-Nonius APEX II CCD camera on \k-goniostat'
;
_diffrn_measurement_method '\f & \w scans'
_diffrn_radiation_monochromator '10cm confocal mirrors'
_diffrn_radiation_source 'Bruker-Nonius FR591 rotating anode'
_diffrn_radiation_type MoK\a
_diffrn_radiation_wavelength 0.71073
_diffrn_reflns_av_R_equivalents 0.0569
_diffrn_reflns_av_sigmaI/netI 0.0648
_diffrn_reflns_limit_h_max 18
_diffrn_reflns_limit_h_min -18
_diffrn_reflns_limit_k_max 20
_diffrn_reflns_limit_k_min -17
_diffrn_reflns_limit_l_max 24
_diffrn_reflns_limit_l_min -23
_diffrn_reflns_number 30195
_diffrn_reflns_theta_full 27.50
_diffrn_reflns_theta_max 27.64
_diffrn_reflns_theta_min 3.01
_exptl_absorpt_coefficient_mu 0.363
_exptl_absorpt_correction_T_max 0.9928
_exptl_absorpt_correction_T_min 0.9476
_exptl_absorpt_correction_type multi-scan
_exptl_absorpt_process_details
;
'SADABS 2007/2 (Sheldrick, G.M., 2007)'
;
_exptl_crystal_colour 'light purple'
_exptl_crystal_density_diffrn 1.190
_exptl_crystal_density_method 'not measured'
_exptl_crystal_description plate
_exptl_crystal_F_000 1676
_exptl_crystal_size_max 0.15
_exptl_crystal_size_mid 0.15
_exptl_crystal_size_min 0.02
_refine_diff_density_max 0.301
_refine_diff_density_min -0.332
_refine_diff_density_rms 0.065
_refine_ls_abs_structure_details 'Flack H D (1983), Acta Cryst. A39, 876-881'
_refine_ls_abs_structure_Flack 0.13(2)
_refine_ls_extinction_method none
_refine_ls_goodness_of_fit_ref 1.075
_refine_ls_hydrogen_treatment constr
_refine_ls_matrix_type full
_refine_ls_number_parameters 487
_refine_ls_number_reflns 9596
_refine_ls_number_restraints 6
_refine_ls_restrained_S_all 1.075
_refine_ls_R_factor_all 0.0752
_refine_ls_R_factor_gt 0.0520
_refine_ls_shift/su_max 0.003
_refine_ls_shift/su_mean 0.000
_refine_ls_structure_factor_coef Fsqd
_refine_ls_weighting_details 'calc w=1/[\s^2^(Fo^2^)+(0.0001P)^2^+4.4226P] where P=(Fo^2^+2Fc^2^)/3'
_refine_ls_weighting_scheme calc
_refine_ls_wR_factor_gt 0.0962
_refine_ls_wR_factor_ref 0.1069
_reflns_number_gt 7847
_reflns_number_total 9596
_reflns_threshold_expression >2sigma(I)
_cod_data_source_file c2dt31619f.txt
_cod_data_source_block complex8
_cod_original_sg_symbol_H-M P212121
_cod_database_code 7030318

loop_
_symmetry_equiv_pos_as_xyz
'x, y, z'
'-x+1/2, -y, z+1/2'
'-x, y+1/2, -z+1/2'
'x+1/2, -y+1/2, -z'

loop_
_atom_site_label
_atom_site_type_symbol
_atom_site_fract_x
_atom_site_fract_y
_atom_site_fract_z
_atom_site_U_iso_or_equiv
_atom_site_adp_type
_atom_site_occupancy
_atom_site_symmetry_multiplicity
_atom_site_calc_flag
_atom_site_refinement_flags
_atom_site_disorder_assembly
_atom_site_disorder_group
Cr1 Cr 0.31801(3) 0.35981(3) 0.82288(2) 0.02105(11) Uani 1 1 d . . .
Cl2 Cl 0.45526(5) 0.28856(5) 0.81010(5) 0.03200(18) Uani 1 1 d . A .
N1 N 0.45345(17) 0.50493(15) 0.76239(12) 0.0213(5) Uani 1 1 d . . .
N2 N 0.31371(19) 0.54055(14) 0.77892(12) 0.0223(5) Uani 1 1 d . . .
C1 C 0.3719(2) 0.47474(18) 0.78750(15) 0.0201(6) Uani 1 1 d . A .
C3 C 0.3569(2) 0.60908(19) 0.74912(16) 0.0267(7) Uani 1 1 d . A .
H3 H 0.3296 0.6615 0.7384 0.032 Uiso 1 1 calc R . .
C2 C 0.4448(2) 0.58680(18) 0.73836(16) 0.0257(7) Uani 1 1 d . A .
H2 H 0.4921 0.6204 0.7182 0.031 Uiso 1 1 calc R . .
C8 C 0.6858(2) 0.41675(19) 0.79346(17) 0.0322(7) Uani 1 1 d . A .
H8 H 0.7318 0.4144 0.8296 0.039 Uiso 1 1 calc R . .
C9 C 0.6043(2) 0.45965(19) 0.80689(17) 0.0264(7) Uani 1 1 d . . .
C6 C 0.6358(2) 0.38011(18) 0.67596(18) 0.0307(7) Uani 1 1 d . A .
H6 H 0.6484 0.3541 0.6314 0.037 Uiso 1 1 calc R . .
C7 C 0.7014(2) 0.37785(19) 0.72942(18) 0.0314(8) Uani 1 1 d . . .
H7 H 0.7578 0.3491 0.7217 0.038 Uiso 1 1 calc R A .
C5 C 0.5521(2) 0.41967(17) 0.68626(17) 0.0250(6) Uani 1 1 d . . .
C4 C 0.5390(2) 0.45959(18) 0.75210(16) 0.0232(6) Uani 1 1 d . A .
C11 C 0.4790(2) 0.4193(2) 0.62837(17) 0.0308(7) Uani 1 1 d . A .
H11 H 0.4195 0.4367 0.6509 0.037 Uiso 1 1 calc R . .
C12 C 0.5864(2) 0.5033(2) 0.87783(18) 0.0331(8) Uani 1 1 d . A .
H12 H 0.5193 0.4968 0.8892 0.040 Uiso 1 1 calc R . .
C17 C 0.1916(2) 0.38661(17) 0.94682(15) 0.0240(6) Uani 1 1 d . . .
N3 N 0.22331(17) 0.42398(15) 0.88097(13) 0.0218(5) Uani 1 1 d . A .
C18 C 0.2467(2) 0.39076(19) 1.00860(16) 0.0253(7) Uani 1 1 d . A .
C22 C 0.1070(2) 0.3443(2) 0.94817(17) 0.0283(7) Uani 1 1 d . A .
C19 C 0.2203(2) 0.3444(2) 1.06844(17) 0.0307(7) Uani 1 1 d . . .
H19 H 0.2581 0.3451 1.1099 0.037 Uiso 1 1 calc R A .
C20 C 0.1407(3) 0.2979(2) 1.06867(18) 0.0363(8) Uani 1 1 d . A .
H20 H 0.1249 0.2653 1.1093 0.044 Uiso 1 1 calc R . .
C25 C 0.3336(2) 0.44388(19) 1.01178(16) 0.0287(7) Uani 1 1 d . . .
H25 H 0.3317 0.4836 0.9705 0.034 Uiso 1 1 calc R A .
C24 C -0.0570(2) 0.3709(2) 0.9106(2) 0.0414(9) Uani 1 1 d . A .
H24A H -0.0845 0.3243 0.9371 0.062 Uiso 1 1 calc R . .
H24B H -0.0952 0.3836 0.8687 0.062 Uiso 1 1 calc R . .
H24C H -0.0537 0.4201 0.9416 0.062 Uiso 1 1 calc R . .
C26 C 0.4198(3) 0.3910(2) 1.0039(2) 0.0431(9) Uani 1 1 d . A .
H26A H 0.4198 0.3470 1.0402 0.065 Uiso 1 1 calc R . .
H26B H 0.4745 0.4263 1.0100 0.065 Uiso 1 1 calc R . .
H26C H 0.4209 0.3657 0.9562 0.065 Uiso 1 1 calc R . .
C21 C 0.0842(3) 0.2989(2) 1.00971(18) 0.0335(8) Uani 1 1 d . . .
H21 H 0.0283 0.2681 1.0107 0.040 Uiso 1 1 calc R A .
C23 C 0.0365(3) 0.2645(2) 0.84561(19) 0.0385(8) Uani 1 1 d . A .
H23A H 0.0969 0.2531 0.8241 0.058 Uiso 1 1 calc R . .
H23B H -0.0103 0.2681 0.8079 0.058 Uiso 1 1 calc R . .
H23C H 0.0205 0.2194 0.8787 0.058 Uiso 1 1 calc R . .
N4 N 0.15033(18) 0.54739(15) 0.91689(13) 0.0231(6) Uani 1 1 d . A .
C32 C 0.1759(2) 0.69745(18) 0.93071(16) 0.0271(7) Uani 1 1 d . A .
C30 C 0.1948(2) 0.50449(18) 0.86980(15) 0.0227(6) Uani 1 1 d . . .
C36 C 0.0409(2) 0.6476(2) 0.86488(16) 0.0282(7) Uani 1 1 d . A .
C28 C 0.0403(2) 0.3468(2) 0.88612(17) 0.0320(7) Uani 1 1 d . . .
H28 H 0.0622 0.3907 0.8521 0.038 Uiso 1 1 calc R A .
C31 C 0.1228(2) 0.63072(19) 0.90239(15) 0.0247(7) Uani 1 1 d . . .
C27 C 0.3375(3) 0.4959(2) 1.08050(18) 0.0427(10) Uani 1 1 d . A .
H27A H 0.2770 0.5211 1.0894 0.064 Uiso 1 1 calc R . .
H27B H 0.3838 0.5400 1.0753 0.064 Uiso 1 1 calc R . .
H27C H 0.3541 0.4598 1.1208 0.064 Uiso 1 1 calc R . .
C29 C 0.2157(2) 0.5377(2) 0.79597(16) 0.0252(7) Uani 1 1 d . A .
H29A H 0.1841 0.5021 0.7603 0.030 Uiso 1 1 calc R . .
H29B H 0.1899 0.5947 0.7918 0.030 Uiso 1 1 calc R . .
C33 C 0.1479(2) 0.7792(2) 0.91831(18) 0.0331(8) Uani 1 1 d . . .
H33 H 0.1836 0.8241 0.9366 0.040 Uiso 1 1 calc R A .
C42 C 0.3452(2) 0.6595(2) 0.93113(18) 0.0333(8) Uani 1 1 d . A .
H42A H 0.3356 0.6081 0.9038 0.050 Uiso 1 1 calc R . .
H42B H 0.3987 0.6527 0.9627 0.050 Uiso 1 1 calc R . .
H42C H 0.3563 0.7060 0.8982 0.050 Uiso 1 1 calc R . .
C37 C -0.0210(2) 0.5768(2) 0.83896(18) 0.0338(8) Uani 1 1 d . . .
H37 H 0.0050 0.5235 0.8582 0.041 Uiso 1 1 calc R A .
C34 C 0.0678(3) 0.7959(2) 0.87929(19) 0.0368(8) Uani 1 1 d . A .
H34 H 0.0498 0.8520 0.8702 0.044 Uiso 1 1 calc R . .
C40 C 0.2596(2) 0.6779(2) 0.97607(18) 0.0316(8) Uani 1 1 d . . .
H40 H 0.2452 0.6261 1.0037 0.038 Uiso 1 1 calc R A .
C39 C -0.0237(3) 0.5691(3) 0.7580(2) 0.0456(10) Uani 1 1 d . A .
H39A H -0.0480 0.6208 0.7374 0.068 Uiso 1 1 calc R . .
H39B H -0.0637 0.5223 0.7446 0.068 Uiso 1 1 calc R . .
H39C H 0.0388 0.5591 0.7399 0.068 Uiso 1 1 calc R . .
C45 C 0.5010(3) 0.4820(2) 0.5698(2) 0.0476(10) Uani 1 1 d . . .
H45A H 0.5032 0.5383 0.5903 0.071 Uiso 1 1 calc R A .
H45B H 0.4530 0.4797 0.5329 0.071 Uiso 1 1 calc R . .
H45C H 0.5608 0.4685 0.5484 0.071 Uiso 1 1 calc R . .
C38 C -0.1184(2) 0.5856(2) 0.8682(2) 0.0400(9) Uani 1 1 d . A .
H38A H -0.1165 0.5863 0.9206 0.060 Uiso 1 1 calc R . .
H38B H -0.1560 0.5384 0.8520 0.060 Uiso 1 1 calc R . .
H38C H -0.1456 0.6378 0.8509 0.060 Uiso 1 1 calc R . .
C46 C 0.4651(3) 0.3318(2) 0.5973(2) 0.0417(9) Uani 1 1 d . . .
H46A H 0.5199 0.3157 0.5699 0.063 Uiso 1 1 calc R A .
H46B H 0.4111 0.3318 0.5658 0.063 Uiso 1 1 calc R . .
H46C H 0.4554 0.2919 0.6363 0.063 Uiso 1 1 calc R . .
C44 C 0.6069(3) 0.5981(2) 0.8727(2) 0.0426(9) Uani 1 1 d . . .
H44A H 0.6727 0.6065 0.8631 0.064 Uiso 1 1 calc R A .
H44B H 0.5905 0.6251 0.9180 0.064 Uiso 1 1 calc R . .
H44C H 0.5706 0.6225 0.8338 0.064 Uiso 1 1 calc R . .
C35 C 0.0153(2) 0.7308(2) 0.85411(18) 0.0349(8) Uani 1 1 d . . .
H35 H -0.0399 0.7427 0.8287 0.042 Uiso 1 1 calc R A .
C43 C 0.6408(3) 0.4662(3) 0.9396(2) 0.0442(9) Uani 1 1 d . . .
H43A H 0.6313 0.4057 0.9409 0.066 Uiso 1 1 calc R A .
H43B H 0.6196 0.4909 0.9846 0.066 Uiso 1 1 calc R . .
H43C H 0.7065 0.4782 0.9330 0.066 Uiso 1 1 calc R . .
C41 C 0.2832(3) 0.7458(2) 1.0304(2) 0.0422(9) Uani 1 1 d . A .
H41A H 0.3057 0.7954 1.0052 0.063 Uiso 1 1 calc R . .
H41B H 0.3311 0.7253 1.0629 0.063 Uiso 1 1 calc R . .
H41C H 0.2279 0.7601 1.0579 0.063 Uiso 1 1 calc R . .
C51 C 0.2521(2) 0.3465(2) 0.72628(16) 0.0291(7) Uani 1 1 d . A .
H51A H 0.1872 0.3323 0.7345 0.044 Uiso 1 1 calc R . .
H51B H 0.2817 0.3020 0.6987 0.044 Uiso 1 1 calc R . .
H51C H 0.2558 0.3991 0.6996 0.044 Uiso 1 1 calc R . .
O1A O 0.26519(16) 0.24149(13) 0.85504(11) 0.0272(5) Uani 0.485(6) 1 d P A 1
C47A C 0.2614(14) 0.1695(8) 0.8070(8) 0.0335(7) Uani 0.485(6) 1 d PD A 1
H47A H 0.3202 0.1634 0.7806 0.040 Uiso 0.485(6) 1 calc PR A 1
H47B H 0.2106 0.1758 0.7721 0.040 Uiso 0.485(6) 1 calc PR A 1
C48A C 0.2446(6) 0.0932(5) 0.8555(4) 0.0335(7) Uani 0.485(6) 1 d PD A 1
H48A H 0.1801 0.0900 0.8726 0.040 Uiso 0.485(6) 1 calc PR A 1
H48B H 0.2620 0.0401 0.8320 0.040 Uiso 0.485(6) 1 calc PR A 1
C49A C 0.3112(6) 0.1173(4) 0.9145(4) 0.0335(7) Uani 0.485(6) 1 d PD A 1
H49A H 0.3762 0.1115 0.8990 0.040 Uiso 0.485(6) 1 calc PR A 1
H49B H 0.3011 0.0838 0.9582 0.040 Uiso 0.485(6) 1 calc PR A 1
C50A C 0.2847(9) 0.2084(5) 0.9257(9) 0.0335(7) Uani 0.485(6) 1 d PD A 1
H50A H 0.2297 0.2127 0.9568 0.040 Uiso 0.485(6) 1 calc PR A 1
H50B H 0.3361 0.2395 0.9483 0.040 Uiso 0.485(6) 1 calc PR A 1
O1B O 0.26519(16) 0.24149(13) 0.85504(11) 0.0272(5) Uani 0.515(6) 1 d P A 2
C47B C 0.2646(13) 0.1771(7) 0.7983(8) 0.0335(7) Uani 0.515(6) 1 d PD A 2
H47C H 0.3191 0.1832 0.7669 0.040 Uiso 0.515(6) 1 calc PR A 2
H47D H 0.2081 0.1817 0.7688 0.040 Uiso 0.515(6) 1 calc PR A 2
C48B C 0.2672(6) 0.0938(4) 0.8378(3) 0.0335(7) Uani 0.515(6) 1 d PD A 2
H48C H 0.3272 0.0655 0.8304 0.040 Uiso 0.515(6) 1 calc PR A 2
H48D H 0.2172 0.0566 0.8207 0.040 Uiso 0.515(6) 1 calc PR A 2
C49B C 0.2534(6) 0.1157(4) 0.9167(3) 0.0335(7) Uani 0.515(6) 1 d PD A 2
H49C H 0.2848 0.0751 0.9484 0.040 Uiso 0.515(6) 1 calc PR A 2
H49D H 0.1872 0.1182 0.9294 0.040 Uiso 0.515(6) 1 calc PR A 2
C50B C 0.2986(8) 0.2022(5) 0.9212(8) 0.0335(7) Uani 0.515(6) 1 d PD A 2
H50C H 0.2777 0.2332 0.9640 0.040 Uiso 0.515(6) 1 calc PR A 2
H50D H 0.3667 0.1981 0.9217 0.040 Uiso 0.515(6) 1 calc PR A 2

loop_
_atom_site_aniso_label
_atom_site_aniso_U_11
_atom_site_aniso_U_22
_atom_site_aniso_U_33
_atom_site_aniso_U_23
_atom_site_aniso_U_13
_atom_site_aniso_U_12
Cr1 0.0216(2) 0.0204(2) 0.0212(2) 0.00059(19) 0.0007(2) 0.0011(2)
Cl2 0.0248(4) 0.0255(4) 0.0457(5) 0.0034(3) 0.0024(4) 0.0038(3)
N1 0.0193(13) 0.0217(12) 0.0230(13) 0.0008(10) 0.0022(11) -0.0010(11)
N2 0.0236(13) 0.0240(12) 0.0192(12) 0.0040(9) 0.0015(11) 0.0005(12)
C1 0.0189(16) 0.0230(15) 0.0185(14) -0.0003(11) 0.0001(12) 0.0025(12)
C3 0.0315(18) 0.0238(15) 0.0247(15) 0.0030(12) 0.0038(14) 0.0011(13)
C2 0.0259(17) 0.0211(15) 0.0303(17) 0.0034(12) 0.0041(14) -0.0026(13)
C8 0.0265(17) 0.0316(16) 0.0384(18) 0.0013(13) -0.0081(15) -0.0010(15)
C9 0.0219(16) 0.0247(15) 0.0324(18) -0.0003(13) 0.0002(14) -0.0047(12)
C6 0.0320(18) 0.0275(16) 0.0327(17) -0.0036(14) 0.0055(16) 0.0019(13)
C7 0.0253(19) 0.0279(17) 0.0411(19) -0.0018(13) 0.0034(14) 0.0026(13)
C5 0.0253(16) 0.0233(14) 0.0265(16) 0.0009(12) 0.0020(14) -0.0024(12)
C4 0.0212(16) 0.0230(15) 0.0256(15) 0.0007(12) 0.0065(13) -0.0012(13)
C11 0.0244(18) 0.0414(19) 0.0268(17) -0.0050(14) 0.0007(14) 0.0036(15)
C12 0.0292(19) 0.0384(19) 0.0315(18) -0.0026(15) -0.0027(15) -0.0030(16)
C17 0.0259(17) 0.0210(14) 0.0251(15) 0.0000(11) 0.0057(14) 0.0031(13)
N3 0.0245(14) 0.0214(12) 0.0194(13) 0.0007(10) 0.0031(11) 0.0010(11)
C18 0.0306(18) 0.0212(15) 0.0241(16) -0.0005(12) 0.0029(13) 0.0046(13)
C22 0.0293(18) 0.0275(17) 0.0281(16) -0.0009(13) 0.0060(13) -0.0009(14)
C19 0.0348(19) 0.0320(18) 0.0252(16) -0.0017(13) 0.0031(14) 0.0018(15)
C20 0.049(2) 0.0346(18) 0.0259(17) 0.0047(14) 0.0097(16) -0.0041(17)
C25 0.035(2) 0.0301(16) 0.0212(15) 0.0018(12) 0.0005(14) -0.0021(15)
C24 0.031(2) 0.047(2) 0.046(2) 0.0004(17) 0.0041(16) -0.0021(17)
C26 0.033(2) 0.045(2) 0.051(2) 0.0036(18) -0.0042(17) 0.0031(17)
C21 0.037(2) 0.0301(17) 0.0337(18) 0.0020(14) 0.0088(15) -0.0075(15)
C23 0.030(2) 0.046(2) 0.040(2) -0.0070(16) 0.0034(16) -0.0075(16)
N4 0.0214(14) 0.0238(13) 0.0240(13) 0.0001(10) 0.0011(11) 0.0001(11)
C32 0.0267(17) 0.0254(15) 0.0293(16) -0.0010(12) 0.0064(14) 0.0010(14)
C30 0.0214(16) 0.0250(14) 0.0216(14) 0.0016(12) -0.0021(13) 0.0009(13)
C36 0.0266(17) 0.0310(16) 0.0271(16) 0.0013(13) 0.0034(13) 0.0040(15)
C28 0.0291(18) 0.0393(19) 0.0278(16) -0.0009(14) 0.0050(14) -0.0070(16)
C31 0.0271(17) 0.0228(15) 0.0243(15) 0.0026(12) 0.0077(13) 0.0012(13)
C27 0.059(3) 0.038(2) 0.0306(18) -0.0022(15) -0.0076(18) -0.0102(19)
C29 0.0207(16) 0.0308(16) 0.0243(16) 0.0026(12) 0.0018(12) 0.0040(13)
C33 0.035(2) 0.0268(17) 0.0375(19) -0.0002(14) 0.0068(15) -0.0017(15)
C42 0.0304(19) 0.0308(18) 0.0386(19) -0.0045(14) 0.0008(15) -0.0028(14)
C37 0.0266(19) 0.0333(18) 0.041(2) 0.0011(15) -0.0051(15) 0.0064(14)
C34 0.040(2) 0.0274(17) 0.043(2) 0.0073(15) 0.0063(17) 0.0094(16)
C40 0.033(2) 0.0290(17) 0.0330(19) -0.0040(14) 0.0004(15) 0.0008(14)
C39 0.032(2) 0.056(2) 0.049(2) -0.0121(19) -0.0062(18) 0.0058(18)
C45 0.062(3) 0.046(2) 0.034(2) 0.0033(17) -0.0072(19) 0.001(2)
C38 0.0262(19) 0.043(2) 0.051(2) -0.0033(17) 0.0046(17) 0.0005(16)
C46 0.036(2) 0.049(2) 0.040(2) -0.0114(16) -0.0088(17) -0.0037(18)
C44 0.047(2) 0.041(2) 0.040(2) -0.0144(17) -0.0034(18) -0.0070(18)
C35 0.032(2) 0.039(2) 0.0341(18) 0.0047(15) 0.0022(15) 0.0136(16)
C43 0.034(2) 0.063(3) 0.036(2) -0.0006(18) -0.0076(17) -0.0063(19)
C41 0.044(2) 0.044(2) 0.039(2) -0.0117(16) -0.0015(17) 0.0016(18)
C51 0.0297(18) 0.0327(18) 0.0251(16) -0.0014(13) -0.0026(13) -0.0033(14)
O1A 0.0340(13) 0.0214(11) 0.0262(11) -0.0001(9) 0.0014(10) -0.0014(9)
C47A 0.0366(16) 0.0262(11) 0.0377(15) 0.0023(9) 0.0042(15) -0.0006(11)
C48A 0.0366(16) 0.0262(11) 0.0377(15) 0.0023(9) 0.0042(15) -0.0006(11)
C49A 0.0366(16) 0.0262(11) 0.0377(15) 0.0023(9) 0.0042(15) -0.0006(11)
C50A 0.0366(16) 0.0262(11) 0.0377(15) 0.0023(9) 0.0042(15) -0.0006(11)
O1B 0.0340(13) 0.0214(11) 0.0262(11) -0.0001(9) 0.0014(10) -0.0014(9)
C47B 0.0366(16) 0.0262(11) 0.0377(15) 0.0023(9) 0.0042(15) -0.0006(11)
C48B 0.0366(16) 0.0262(11) 0.0377(15) 0.0023(9) 0.0042(15) -0.0006(11)
C49B 0.0366(16) 0.0262(11) 0.0377(15) 0.0023(9) 0.0042(15) -0.0006(11)
C50B 0.0366(16) 0.0262(11) 0.0377(15) 0.0023(9) 0.0042(15) -0.0006(11)

loop_
_atom_type_symbol
_atom_type_description
_atom_type_scat_dispersion_real
_atom_type_scat_dispersion_imag
_atom_type_scat_source
C C 0.0033 0.0016 'International Tables Vol C Tables 4.2.6.8 and 6.1.1.4'
H H 0.0000 0.0000 'International Tables Vol C Tables 4.2.6.8 and 6.1.1.4'
N N 0.0061 0.0033 'International Tables Vol C Tables 4.2.6.8 and 6.1.1.4'
Cl Cl 0.1484 0.1585 'International Tables Vol C Tables 4.2.6.8 and 6.1.1.4'
Cr Cr 0.3209 0.6236 'International Tables Vol C Tables 4.2.6.8 and 6.1.1.4'
O O 0.0106 0.0060 'International Tables Vol C Tables 4.2.6.8 and 6.1.1.4'

loop_
_geom_angle_atom_site_label_1
_geom_angle_atom_site_label_2
_geom_angle_atom_site_label_3
_geom_angle
N3 Cr1 C51 102.01(12)
N3 Cr1 C1 88.64(10)
C51 Cr1 C1 89.25(12)
N3 Cr1 O1A 93.24(9)
C51 Cr1 O1A 89.36(11)
C1 Cr1 O1A 177.86(10)
N3 Cr1 Cl2 152.81(8)
C51 Cr1 Cl2 105.02(10)
C1 Cr1 Cl2 94.59(8)
O1A Cr1 Cl2 84.21(6)
C1 N1 C2 111.6(3)
C1 N1 C4 127.6(2)
C2 N1 C4 120.4(2)
C1 N2 C3 112.5(3)
C1 N2 C29 123.7(2)
C3 N2 C29 123.7(3)
N2 C1 N1 102.9(2)
N2 C1 Cr1 119.0(2)
N1 C1 Cr1 137.8(2)
C2 C3 N2 106.3(3)
C2 C3 H3 126.9
N2 C3 H3 126.9
C3 C2 N1 106.8(3)
C3 C2 H2 126.6
N1 C2 H2 126.6
C7 C8 C9 121.6(3)
C7 C8 H8 119.2
C9 C8 H8 119.2
C8 C9 C4 116.3(3)
C8 C9 C12 122.0(3)
C4 C9 C12 121.7(3)
C7 C6 C5 121.1(3)
C7 C6 H6 119.5
C5 C6 H6 119.5
C8 C7 C6 120.5(3)
C8 C7 H7 119.7
C6 C7 H7 119.7
C6 C5 C4 116.7(3)
C6 C5 C11 120.8(3)
C4 C5 C11 122.4(3)
C9 C4 C5 123.7(3)
C9 C4 N1 118.8(3)
C5 C4 N1 117.4(3)
C5 C11 C45 111.5(3)
C5 C11 C46 111.5(3)
C45 C11 C46 111.0(3)
C5 C11 H11 107.5
C45 C11 H11 107.5
C46 C11 H11 107.5
C43 C12 C9 113.2(3)
C43 C12 C44 109.3(3)
C9 C12 C44 111.3(3)
C43 C12 H12 107.6
C9 C12 H12 107.6
C44 C12 H12 107.6
C22 C17 C18 120.3(3)
C22 C17 N3 119.6(3)
C18 C17 N3 120.0(3)
C30 N3 C17 115.1(2)
C30 N3 Cr1 126.81(19)
C17 N3 Cr1 117.47(18)
C19 C18 C17 118.5(3)
C19 C18 C25 119.6(3)
C17 C18 C25 121.9(3)
C21 C22 C17 118.2(3)
C21 C22 C28 119.6(3)
C17 C22 C28 122.3(3)
C20 C19 C18 121.5(3)
C20 C19 H19 119.3
C18 C19 H19 119.3
C19 C20 C21 119.4(3)
C19 C20 H20 120.3
C21 C20 H20 120.3
C26 C25 C18 111.5(3)
C26 C25 C27 110.8(3)
C18 C25 C27 111.5(3)
C26 C25 H25 107.6
C18 C25 H25 107.6
C27 C25 H25 107.6
C28 C24 H24A 109.5
C28 C24 H24B 109.5
H24A C24 H24B 109.5
C28 C24 H24C 109.5
H24A C24 H24C 109.5
H24B C24 H24C 109.5
C25 C26 H26A 109.5
C25 C26 H26B 109.5
H26A C26 H26B 109.5
C25 C26 H26C 109.5
H26A C26 H26C 109.5
H26B C26 H26C 109.5
C20 C21 C22 121.7(3)
C20 C21 H21 119.2
C22 C21 H21 119.2
C28 C23 H23A 109.5
C28 C23 H23B 109.5
H23A C23 H23B 109.5
C28 C23 H23C 109.5
H23A C23 H23C 109.5
H23B C23 H23C 109.5
C30 N4 C31 120.7(3)
C33 C32 C31 119.3(3)
C33 C32 C40 121.5(3)
C31 C32 C40 119.2(3)
N4 C30 N3 123.3(3)
N4 C30 C29 122.5(3)
N3 C30 C29 114.2(3)
C35 C36 C31 118.6(3)
C35 C36 C37 120.5(3)
C31 C36 C37 120.8(3)
C22 C28 C23 112.5(3)
C22 C28 C24 111.5(3)
C23 C28 C24 109.5(3)
C22 C28 H28 107.7
C23 C28 H28 107.7
C24 C28 H28 107.7
C36 C31 N4 120.9(3)
C36 C31 C32 120.0(3)
N4 C31 C32 119.0(3)
C25 C27 H27A 109.5
C25 C27 H27B 109.5
H27A C27 H27B 109.5
C25 C27 H27C 109.5
H27A C27 H27C 109.5
H27B C27 H27C 109.5
N2 C29 C30 114.0(2)
N2 C29 H29A 108.7
C30 C29 H29A 108.7
N2 C29 H29B 108.7
C30 C29 H29B 108.7
H29A C29 H29B 107.6
C32 C33 C34 120.7(3)
C32 C33 H33 119.6
C34 C33 H33 119.6
C40 C42 H42A 109.5
C40 C42 H42B 109.5
H42A C42 H42B 109.5
C40 C42 H42C 109.5
H42A C42 H42C 109.5
H42B C42 H42C 109.5
C39 C37 C38 110.0(3)
C39 C37 C36 113.1(3)
C38 C37 C36 111.3(3)
C39 C37 H37 107.4
C38 C37 H37 107.4
C36 C37 H37 107.4
C35 C34 C33 119.6(3)
C35 C34 H34 120.2
C33 C34 H34 120.2
C32 C40 C41 113.9(3)
C32 C40 C42 112.5(3)
C41 C40 C42 108.7(3)
C32 C40 H40 107.1
C41 C40 H40 107.1
C42 C40 H40 107.1
C37 C39 H39A 109.5
C37 C39 H39B 109.5
H39A C39 H39B 109.5
C37 C39 H39C 109.5
H39A C39 H39C 109.5
H39B C39 H39C 109.5
C11 C45 H45A 109.5
C11 C45 H45B 109.5
H45A C45 H45B 109.5
C11 C45 H45C 109.5
H45A C45 H45C 109.5
H45B C45 H45C 109.5
C37 C38 H38A 109.5
C37 C38 H38B 109.5
H38A C38 H38B 109.5
C37 C38 H38C 109.5
H38A C38 H38C 109.5
H38B C38 H38C 109.5
C11 C46 H46A 109.5
C11 C46 H46B 109.5
H46A C46 H46B 109.5
C11 C46 H46C 109.5
H46A C46 H46C 109.5
H46B C46 H46C 109.5
C12 C44 H44A 109.5
C12 C44 H44B 109.5
H44A C44 H44B 109.5
C12 C44 H44C 109.5
H44A C44 H44C 109.5
H44B C44 H44C 109.5
C34 C35 C36 121.8(3)
C34 C35 H35 119.1
C36 C35 H35 119.1
C12 C43 H43A 109.5
C12 C43 H43B 109.5
H43A C43 H43B 109.5
C12 C43 H43C 109.5
H43A C43 H43C 109.5
H43B C43 H43C 109.5
C40 C41 H41A 109.5
C40 C41 H41B 109.5
H41A C41 H41B 109.5
C40 C41 H41C 109.5
H41A C41 H41C 109.5
H41B C41 H41C 109.5
Cr1 C51 H51A 109.5
Cr1 C51 H51B 109.5
H51A C51 H51B 109.5
Cr1 C51 H51C 109.5
H51A C51 H51C 109.5
H51B C51 H51C 109.5
C50A O1A C47A 106.1(5)
C50A O1A Cr1 120.8(5)
C47A O1A Cr1 122.8(5)
O1A C47A C48A 105.7(9)
O1A C47A H47A 110.6
C48A C47A H47A 110.6
O1A C47A H47B 110.6
C48A C47A H47B 110.6
H47A C47A H47B 108.7
C49A C48A C47A 97.2(8)
C49A C48A H48A 112.3
C47A C48A H48A 112.3
C49A C48A H48B 112.3
C47A C48A H48B 112.3
H48A C48A H48B 109.9
C48A C49A C50A 100.6(8)
C48A C49A H49A 111.6
C50A C49A H49A 111.6
C48A C49A H49B 111.6
C50A C49A H49B 111.6
H49A C49A H49B 109.4
O1A C50A C49A 105.9(9)
O1A C50A H50A 110.6
C49A C50A H50A 110.6
O1A C50A H50B 110.6
C49A C50A H50B 110.6
H50A C50A H50B 108.7
C48B C47B H47C 110.7
C48B C47B H47D 110.7
H47C C47B H47D 108.8
C47B C48B C49B 105.2(7)
C47B C48B H48C 110.7
C49B C48B H48C 110.7
C47B C48B H48D 110.7
C49B C48B H48D 110.7
H48C C48B H48D 108.8
C48B C49B C50B 101.8(7)
C48B C49B H49C 111.4
C50B C49B H49C 111.4
C48B C49B H49D 111.4
C50B C49B H49D 111.4
H49C C49B H49D 109.3
C49B C50B H50C 111.5
C49B C50B H50D 111.5
H50C C50B H50D 109.3

loop_
_geom_bond_atom_site_label_1
_geom_bond_atom_site_label_2
_geom_bond_distance
Cr1 N3 2.030(2)
Cr1 C51 2.055(3)
Cr1 C1 2.107(3)
Cr1 O1A 2.131(2)
Cr1 Cl2 2.3064(9)
N1 C1 1.361(4)
N1 C2 1.392(4)
N1 C4 1.451(4)
N2 C1 1.360(4)
N2 C3 1.381(4)
N2 C29 1.457(4)
C3 C2 1.339(4)
C3 H3 0.9500
C2 H2 0.9500
C8 C7 1.369(4)
C8 C9 1.391(5)
C8 H8 0.9500
C9 C4 1.394(4)
C9 C12 1.522(5)
C6 C7 1.380(5)
C6 C5 1.383(4)
C6 H6 0.9500
C7 H7 0.9500
C5 C4 1.400(4)
C5 C11 1.514(4)
C11 C45 1.519(5)
C11 C46 1.531(5)
C11 H11 1.0000
C12 C43 1.519(5)
C12 C44 1.551(5)
C12 H12 1.0000
C17 C22 1.401(4)
C17 C18 1.406(4)
C17 N3 1.444(4)
N3 C30 1.370(4)
C18 C19 1.397(4)
C18 C25 1.522(5)
C22 C21 1.401(4)
C22 C28 1.511(5)
C19 C20 1.373(5)
C19 H19 0.9500
C20 C21 1.374(5)
C20 H20 0.9500
C25 C26 1.516(5)
C25 C27 1.533(4)
C25 H25 1.0000
C24 C28 1.533(5)
C24 H24A 0.9800
C24 H24B 0.9800
C24 H24C 0.9800
C26 H26A 0.9800
C26 H26B 0.9800
C26 H26C 0.9800
C21 H21 0.9500
C23 C28 1.521(5)
C23 H23A 0.9800
C23 H23B 0.9800
C23 H23C 0.9800
N4 C30 1.290(4)
N4 C31 1.419(4)
C32 C33 1.390(4)
C32 C31 1.420(4)
C32 C40 1.513(5)
C30 C29 1.510(4)
C36 C35 1.399(5)
C36 C31 1.406(4)
C36 C37 1.525(5)
C28 H28 1.0000
C27 H27A 0.9800
C27 H27B 0.9800
C27 H27C 0.9800
C29 H29A 0.9900
C29 H29B 0.9900
C33 C34 1.398(5)
C33 H33 0.9500
C42 C40 1.528(5)
C42 H42A 0.9800
C42 H42B 0.9800
C42 H42C 0.9800
C37 C39 1.519(5)
C37 C38 1.522(5)
C37 H37 1.0000
C34 C35 1.375(5)
C34 H34 0.9500
C40 C41 1.526(5)
C40 H40 1.0000
C39 H39A 0.9800
C39 H39B 0.9800
C39 H39C 0.9800
C45 H45A 0.9800
C45 H45B 0.9800
C45 H45C 0.9800
C38 H38A 0.9800
C38 H38B 0.9800
C38 H38C 0.9800
C46 H46A 0.9800
C46 H46B 0.9800
C46 H46C 0.9800
C44 H44A 0.9800
C44 H44B 0.9800
C44 H44C 0.9800
C35 H35 0.9500
C43 H43A 0.9800
C43 H43B 0.9800
C43 H43C 0.9800
C41 H41A 0.9800
C41 H41B 0.9800
C41 H41C 0.9800
C51 H51A 0.9800
C51 H51B 0.9800
C51 H51C 0.9800
O1A C50A 1.452(17)
O1A C47A 1.463(17)
C47A C48A 1.541(7)
C47A H47A 0.9900
C47A H47B 0.9900
C48A C49A 1.516(8)
C48A H48A 0.9900
C48A H48B 0.9900
C49A C50A 1.523(8)
C49A H49A 0.9900
C49A H49B 0.9900
C50A H50A 0.9900
C50A H50B 0.9900
C47B C48B 1.527(7)
C47B H47C 0.9900
C47B H47D 0.9900
C48B C49B 1.531(7)
C48B H48C 0.9900
C48B H48D 0.9900
C49B C50B 1.534(8)
C49B H49C 0.9900
C49B H49D 0.9900
C50B H50C 0.9900
C50B H50D 0.9900
